data_2242506
loop_
_publ_author_name
'Trentin, Ivan'
'Schindler, Claudia'
'Schulzke, Carola'

_publ_section_title
;
 Crystal structures of
 4,4'-(disulfane-1,2-diyl)bis(5-methyl-2<i>H</i>-1,3-dithiol-2-one) and
 4,4'-(diselanane-1,2-diyl)bis(5-methyl-2<i>H</i>-1,3-dithiol-2-one)
;
_journal_issue 6
_journal_name_full 'Acta Crystallographica Section E'
_journal_page_first 840
_journal_page_last 845
_journal_paper_doi 10.1107/S2056989018007454
_journal_volume 74
_journal_year 2018
_chemical_formula_iupac 'C8 H6 O2 S6'
_chemical_formula_moiety 'C8 H6 O2 S6'
_chemical_formula_sum 'C8 H6 O2 S6'
_chemical_formula_weight 326.49
_chemical_name_systematic
;
4,4'-(Diselanane-1,2-diyl)bis(5-methyl-2<i>H</i>-1,3-dithiol-2-one)
;
_space_group_IT_number 14
_symmetry_cell_setting monoclinic
_symmetry_space_group_name_Hall '-P 2ybc'
_symmetry_space_group_name_H-M 'P 1 21/c 1'
_atom_sites_solution_hydrogens geom
_atom_sites_solution_primary direct
_atom_sites_solution_secondary difmap
_audit_creation_method SHELXL-97
_cell_angle_alpha 90.00
_cell_angle_beta 108.95(3)
_cell_angle_gamma 90.00
_cell_formula_units_Z 4
_cell_length_a 10.845(2)
_cell_length_b 9.0387(18)
_cell_length_c 13.370(3)
_cell_measurement_reflns_used 13753
_cell_measurement_temperature 170(2)
_cell_measurement_theta_max 58.5
_cell_measurement_theta_min 6.4
_cell_volume 1239.6(5)
_computing_cell_refinement
;
X-AREA (Stoe & Cie, 2010)
;
_computing_data_collection
;
X-AREA (Stoe & Cie, 2010)
;
_computing_data_reduction
;
X-AREA (Stoe & Cie, 2010)
;
_computing_molecular_graphics
;
XP (Bruker, 1998), DIAMOND (Brandenburg, 2001),
Mercury (Macrae <i>et al.</i>,  2006)
;
_computing_publication_material
;
<i>CIFTAB</i> (Sheldrick, 2015)
;
_computing_structure_refinement
;
<i>SHELXL2016/6</i> (Sheldrick, 2015)
;
_computing_structure_solution
;
SIR-92 (Altomare <i>et al.</i>,  1994), <i>SHELXS2016/6</i> (Sheldrick,
2008)
;
_diffrn_ambient_temperature 170(2)
_diffrn_detector_area_resol_mean 6.67
_diffrn_measured_fraction_theta_full 0.993
_diffrn_measured_fraction_theta_max 0.993
_diffrn_measurement_device_type 'STOE IPDS2T'
_diffrn_measurement_method \w
_diffrn_radiation_source 'fine-focus sealed tube'
_diffrn_radiation_type MoK\a
_diffrn_radiation_wavelength 0.71073
_diffrn_reflns_av_R_equivalents 0.0340
_diffrn_reflns_av_sigmaI/netI 0.0244
_diffrn_reflns_limit_h_max 11
_diffrn_reflns_limit_h_min -14
_diffrn_reflns_limit_k_max 12
_diffrn_reflns_limit_k_min -12
_diffrn_reflns_limit_l_max 18
_diffrn_reflns_limit_l_min -18
_diffrn_reflns_number 13324
_diffrn_reflns_theta_full 29.23
_diffrn_reflns_theta_max 29.23
_diffrn_reflns_theta_min 3.22
_exptl_absorpt_coefficient_mu 1.082
_exptl_absorpt_correction_T_max 0.9421
_exptl_absorpt_correction_T_min 0.7709
_exptl_absorpt_correction_type numerical
_exptl_absorpt_process_details 'face indexed'
_exptl_crystal_colour yellow
_exptl_crystal_density_diffrn 1.749
_exptl_crystal_density_method 'not measured'
_exptl_crystal_description plate
_exptl_crystal_F_000 664
_exptl_crystal_size_max 0.500
_exptl_crystal_size_mid 0.200
_exptl_crystal_size_min 0.001
_refine_diff_density_max 0.361
_refine_diff_density_min -0.344
_refine_ls_extinction_method none
_refine_ls_goodness_of_fit_ref 1.034
_refine_ls_hydrogen_treatment constr
_refine_ls_matrix_type full
_refine_ls_number_parameters 147
_refine_ls_number_reflns 3344
_refine_ls_number_restraints 0
_refine_ls_restrained_S_all 1.034
_refine_ls_R_factor_all 0.0407
_refine_ls_R_factor_gt 0.0269
_refine_ls_shift/su_max 0.001
_refine_ls_shift/su_mean 0.000
_refine_ls_structure_factor_coef Fsqd
_refine_ls_weighting_details 'calc w=1/[\s^2^(Fo^2^)+(0.0310P)^2^+0.2272P] where P=(Fo^2^+2Fc^2^)/3'
_refine_ls_weighting_scheme calc
_refine_ls_wR_factor_gt 0.0597
_refine_ls_wR_factor_ref 0.0635
_reflns_number_gt 2636
_reflns_number_total 3344
_reflns_threshold_expression >2\s(I)
_cod_data_source_file wm5446sup1.cif
_cod_data_source_block it14ii
_cod_original_cell_volume 1239.6(4)
_cod_original_sg_symbol_H-M 'P 21/c'
_cod_database_code 2242506

loop_
_symmetry_equiv_pos_as_xyz
'x, y, z'
'-x, y+1/2, -z+1/2'
'-x, -y, -z'
'x, -y-1/2, z-1/2'

loop_
_atom_site_type_symbol
_atom_site_label
_atom_site_fract_x
_atom_site_fract_y
_atom_site_fract_z
_atom_site_U_iso_or_equiv
_atom_site_adp_type
_atom_site_calc_flag
_atom_site_occupancy
C C1 0.56140(18) 0.97691(18) 0.25987(13) 0.0303(3) Uani d 1
C C2 0.68624(16) 0.94540(18) 0.46161(11) 0.0264(3) Uani d 1
C C3 0.58060(16) 0.85986(19) 0.44516(12) 0.0283(3) Uani d 1
C C4 0.54816(19) 0.7632(2) 0.52398(15) 0.0377(4) Uani d 1
H H4A 0.616846 0.771796 0.592700 0.057 Uiso calc 1
H H4B 0.541661 0.660179 0.500052 0.057 Uiso calc 1
H H4C 0.464737 0.794436 0.530838 0.057 Uiso calc 1
C C5 0.8123(2) 0.6221(2) 0.36279(14) 0.0432(4) Uani d 1
H H5A 0.856072 0.716664 0.361746 0.065 Uiso calc 1
H H5B 0.718458 0.633249 0.326446 0.065 Uiso calc 1
H H5C 0.847281 0.546622 0.326768 0.065 Uiso calc 1
C C6 0.83515(16) 0.5762(2) 0.47454(13) 0.0310(3) Uani d 1
C C7 0.89133(16) 0.6551(2) 0.56261(13) 0.0298(3) Uani d 1
C C8 0.82334(18) 0.4069(2) 0.63253(14) 0.0345(4) Uani d 1
O O1 0.52663(15) 1.00821(15) 0.16765(9) 0.0419(3) Uani d 1
O O2 0.80246(16) 0.30792(16) 0.68404(11) 0.0476(3) Uani d 1
S S1 0.47149(4) 0.85968(5) 0.31651(4) 0.03579(11) Uani d 1
S S2 0.70545(4) 1.04272(5) 0.35471(3) 0.02809(9) Uani d 1
S S3 0.80927(5) 0.96538(5) 0.58353(3) 0.03365(10) Uani d 1
S S4 0.95479(4) 0.83296(5) 0.56233(4) 0.03649(11) Uani d 1
S S5 0.89988(5) 0.57621(5) 0.68428(3) 0.03564(11) Uani d 1
S S6 0.78190(5) 0.40033(5) 0.49318(3) 0.03672(11) Uani d 1

loop_
_atom_site_aniso_label
_atom_site_aniso_U_11
_atom_site_aniso_U_22
_atom_site_aniso_U_33
_atom_site_aniso_U_12
_atom_site_aniso_U_13
_atom_site_aniso_U_23
C1 0.0363(9) 0.0215(8) 0.0301(7) 0.0009(6) 0.0065(6) -0.0033(6)
C2 0.0309(8) 0.0246(8) 0.0253(7) 0.0014(6) 0.0113(6) -0.0017(6)
C3 0.0306(8) 0.0246(8) 0.0321(7) 0.0016(6) 0.0136(6) -0.0012(6)
C4 0.0428(10) 0.0325(9) 0.0453(9) -0.0018(8) 0.0247(8) 0.0031(7)
C5 0.0495(11) 0.0536(12) 0.0298(8) 0.0029(9) 0.0174(8) -0.0026(8)
C6 0.0253(8) 0.0377(9) 0.0321(7) 0.0022(7) 0.0125(6) -0.0032(7)
C7 0.0232(7) 0.0338(9) 0.0313(7) 0.0011(6) 0.0075(6) -0.0001(6)
C8 0.0353(9) 0.0333(9) 0.0383(8) 0.0016(7) 0.0164(7) -0.0036(7)
O1 0.0567(9) 0.0324(7) 0.0277(6) -0.0020(6) 0.0014(6) -0.0005(5)
O2 0.0646(10) 0.0338(7) 0.0514(8) -0.0031(7) 0.0285(7) 0.0010(6)
S1 0.0296(2) 0.0294(2) 0.0422(2) -0.00548(17) 0.00317(17) 0.00138(17)
S2 0.0311(2) 0.0284(2) 0.02544(17) -0.00528(16) 0.01009(15) -0.00122(14)
S3 0.0417(2) 0.0317(2) 0.02435(17) -0.00303(18) 0.00641(16) -0.00476(15)
S4 0.0255(2) 0.0372(2) 0.0426(2) -0.00639(17) 0.00532(17) 0.00179(18)
S5 0.0422(2) 0.0332(2) 0.02811(18) -0.00173(18) 0.00668(16) -0.00185(16)
S6 0.0386(2) 0.0352(2) 0.0367(2) -0.00491(18) 0.01269(18) -0.01011(17)

loop_
_atom_type_symbol
_atom_type_description
_atom_type_scat_dispersion_real
_atom_type_scat_dispersion_imag
_atom_type_scat_source
C C 0.0033 0.0016 'International Tables Vol C Tables 4.2.6.8 and 6.1.1.4'
H H 0.0000 0.0000 'International Tables Vol C Tables 4.2.6.8 and 6.1.1.4'
O O 0.0106 0.0060 'International Tables Vol C Tables 4.2.6.8 and 6.1.1.4'
S S 0.1246 0.1234 'International Tables Vol C Tables 4.2.6.8 and 6.1.1.4'

loop_
_geom_angle_atom_site_label_1
_geom_angle_atom_site_label_2
_geom_angle_atom_site_label_3
_geom_angle
O1 C1 S2 124.61(15)
O1 C1 S1 123.25(15)
S2 C1 S1 112.13(9)
C3 C2 S2 118.62(12)
C3 C2 S3 124.44(12)
S2 C2 S3 116.93(10)
C2 C3 C4 127.26(16)
C2 C3 S1 115.65(12)
C4 C3 S1 117.07(13)
C3 C4 H4A 109.5
C3 C4 H4B 109.5
H4A C4 H4B 109.5
C3 C4 H4C 109.5
H4A C4 H4C 109.5
H4B C4 H4C 109.5
C6 C5 H5A 109.5
C6 C5 H5B 109.5
H5A C5 H5B 109.5
C6 C5 H5C 109.5
H5A C5 H5C 109.5
H5B C5 H5C 109.5
C7 C6 C5 127.68(18)
C7 C6 S6 115.98(13)
C5 C6 S6 116.34(14)
C6 C7 S4 123.61(14)
C6 C7 S5 118.09(14)
S4 C7 S5 118.30(10)
O2 C8 S6 123.42(15)
O2 C8 S5 125.06(15)
S6 C8 S5 111.52(10)
C3 S1 C1 97.47(8)
C2 S2 C1 96.03(8)
C2 S3 S4 101.38(6)
C7 S4 S3 102.29(6)
C7 S5 C8 96.44(8)
C6 S6 C8 97.92(8)

loop_
_geom_bond_atom_site_label_1
_geom_bond_atom_site_label_2
_geom_bond_distance
C1 O1 1.200(2)
C1 S2 1.7652(19)
C1 S1 1.7682(19)
C2 C3 1.340(2)
C2 S2 1.7473(16)
C2 S3 1.7486(17)
C3 C4 1.496(2)
C3 S1 1.7426(18)
C4 H4A 0.9800
C4 H4B 0.9800
C4 H4C 0.9800
C5 C6 1.492(2)
C5 H5A 0.9800
C5 H5B 0.9800
C5 H5C 0.9800
C6 C7 1.342(2)
C6 S6 1.7363(19)
C7 S4 1.7494(18)
C7 S5 1.7507(17)
C8 O2 1.195(2)
C8 S6 1.7700(18)
C8 S5 1.7710(19)
S3 S4 2.0723(7)

loop_
_geom_hbond_atom_site_label_D
_geom_hbond_atom_site_label_H
_geom_hbond_atom_site_label_A
_geom_hbond_site_symmetry_A
_geom_hbond_distance_DH
_geom_hbond_distance_HA
_geom_hbond_distance_DA
_geom_hbond_angle_DHA
C4 H4A S3 . 0.98 2.76 3.244(2) 111.4
C5 H5A S4 . 0.98 2.75 3.234(2) 110.9
C4 H4B O1 2_645 0.98 2.53 3.345(2) 140.9
C5 H5C S3 4_575 0.98 3.14 3.8063(19) 126.2
C5 H5C S5 3_766 0.98 3.01 3.825(2) 141.9
C4 H4C S2 3_676 0.98 3.12 4.021(2) 153.1

_cod_database_fobs_code 2242506
